data_4500758
loop_
_publ_author_name
'Han, Yi'
'Zhang, Zhenhua'
'Liu, Yanyan'
'Niu, Yunyin'
'Ding, Degang'
'Wu, Benlai'
'Hou, Hongwei'
'Fan, Yaoting'

_publ_section_title
;
 External Template-Assisted Self-Assembly:Design and Synthesis of
 4,4&#x2032;-bipy-Based Mo(W)/Cu/S Heterothiometallic Polymeric Clusters
 Directed by 1,1&#x2032;-Bis(pyridinium)methylene Cation
;
_journal_issue 8
_journal_name_full 'Crystal Growth &amp; Design'
_journal_page_first 3448
_journal_paper_doi 10.1021/cg200250m
_journal_volume 11
_journal_year 2011
_chemical_formula_sum 'C35 H41 Cu3 N9 O4 S4 W'
_chemical_formula_weight 1154.48
_chemical_name_systematic
; 
 ? 
;
_space_group_IT_number 15
_symmetry_cell_setting monoclinic
_symmetry_space_group_name_Hall '-C 2yc'
_symmetry_space_group_name_H-M 'C 1 2/c 1'
_atom_sites_solution_hydrogens geom
_atom_sites_solution_primary direct
_atom_sites_solution_secondary difmap
_audit_creation_method SHELXL-97
_cell_angle_alpha 90.00
_cell_angle_beta 105.0230(10)
_cell_angle_gamma 90.00
_cell_formula_units_Z 8
_cell_length_a 40.669(3)
_cell_length_b 9.7097(7)
_cell_length_c 24.7394(19)
_cell_measurement_reflns_used 9905
_cell_measurement_temperature 296(2)
_cell_measurement_theta_max 27.03
_cell_measurement_theta_min 2.37
_cell_volume 9435.3(12)
_computing_cell_refinement 'Bruker SMART'
_computing_data_collection 'Bruker SMART'
_computing_data_reduction 'Bruker SAINT'
_computing_molecular_graphics 'Bruker SHELXTL'
_computing_publication_material 'Bruker SHELXTL'
_computing_structure_refinement 'SHELXL-97 (Sheldrick, 1997)'
_computing_structure_solution 'SHELXS-97 (Sheldrick, 1990)'
_diffrn_ambient_temperature 296(2)
_diffrn_measured_fraction_theta_full 0.999
_diffrn_measured_fraction_theta_max 0.999
_diffrn_measurement_device_type 'CCD area detector'
_diffrn_measurement_method 'phi and omega scans'
_diffrn_radiation_monochromator graphite
_diffrn_radiation_source 'fine-focus sealed tube'
_diffrn_radiation_type MoK\a
_diffrn_radiation_wavelength 0.71073
_diffrn_reflns_av_R_equivalents 0.0327
_diffrn_reflns_av_sigmaI/netI 0.0289
_diffrn_reflns_limit_h_max 49
_diffrn_reflns_limit_h_min -49
_diffrn_reflns_limit_k_max 11
_diffrn_reflns_limit_k_min -11
_diffrn_reflns_limit_l_max 29
_diffrn_reflns_limit_l_min -28
_diffrn_reflns_number 34958
_diffrn_reflns_theta_full 25.50
_diffrn_reflns_theta_max 25.50
_diffrn_reflns_theta_min 2.37
_diffrn_standards_decay_% 0
_diffrn_standards_interval_count 0
_diffrn_standards_interval_time 0
_diffrn_standards_number 0
_exptl_absorpt_coefficient_mu 3.985
_exptl_absorpt_correction_T_max 0.3810
_exptl_absorpt_correction_T_min 0.2507
_exptl_absorpt_correction_type multi-scan
_exptl_absorpt_process_details sadabs
_exptl_crystal_colour orange
_exptl_crystal_density_diffrn 1.625
_exptl_crystal_density_method 'not measured'
_exptl_crystal_description block
_exptl_crystal_F_000 4568
_exptl_crystal_size_max 0.48
_exptl_crystal_size_mid 0.40
_exptl_crystal_size_min 0.30
_refine_diff_density_max 1.121
_refine_diff_density_min -0.744
_refine_diff_density_rms 0.114
_refine_ls_extinction_method none
_refine_ls_goodness_of_fit_ref 1.009
_refine_ls_hydrogen_treatment constr
_refine_ls_matrix_type full
_refine_ls_number_parameters 552
_refine_ls_number_reflns 8775
_refine_ls_number_restraints 271
_refine_ls_restrained_S_all 1.015
_refine_ls_R_factor_all 0.0473
_refine_ls_R_factor_gt 0.0358
_refine_ls_shift/su_max 0.001
_refine_ls_shift/su_mean 0.000
_refine_ls_structure_factor_coef Fsqd
_refine_ls_weighting_details 'calc w=1/[\s^2^(Fo^2^)+(0.0664P)^2^+42.4607P] where P=(Fo^2^+2Fc^2^)/3'
_refine_ls_weighting_scheme calc
_refine_ls_wR_factor_gt 0.1059
_refine_ls_wR_factor_ref 0.1149
_reflns_number_gt 7218
_reflns_number_total 8775
_reflns_threshold_expression >2sigma(I)
_cod_data_source_file cg200250m_si_002.cif
_cod_data_source_block 4
_cod_depositor_comments
;
The following automatic conversions were performed:

'_symmetry_cell_setting' value 'Monoclinic' changed to 'monoclinic'
according to /home/saulius/struct/CIF-dictionaries/cif_core.dic
dictionary named 'cif_core.dic' version 2.4.1 from 2010-06-29.

Automatic conversion script
Id: cif_fix_values 1715 2011-07-08 13:25:40Z adriana 
;
_cod_original_cell_volume 9435.4(12)
_cod_original_sg_symbol_H-M C2/c
_cod_database_code 4500758

loop_
_symmetry_equiv_pos_as_xyz
'x, y, z'
'-x, y, -z+1/2'
'x+1/2, y+1/2, z'
'-x+1/2, y+1/2, -z+1/2'
'-x, -y, -z'
'x, -y, z-1/2'
'-x+1/2, -y+1/2, -z'
'x+1/2, -y+1/2, z-1/2'

loop_
_atom_site_label
_atom_site_type_symbol
_atom_site_fract_x
_atom_site_fract_y
_atom_site_fract_z
_atom_site_U_iso_or_equiv
_atom_site_adp_type
_atom_site_occupancy
_atom_site_symmetry_multiplicity
_atom_site_calc_flag
_atom_site_refinement_flags
_atom_site_disorder_assembly
_atom_site_disorder_group
N7 N 0.3506(4) 0.1770(15) 0.7031(6) 0.146(6) Uani 0.494(8) 1 d PDU A 1
O2 O 0.3802(5) 0.0860(18) 0.6524(7) 0.171(7) Uani 0.494(8) 1 d PDU A 1
C27 C 0.3542(6) 0.0932(18) 0.6644(8) 0.149(6) Uani 0.494(8) 1 d PDU A 1
H27 H 0.3360 0.0381 0.6460 0.179 Uiso 0.494(8) 1 calc PR A 1
C28 C 0.3185(5) 0.190(3) 0.7197(10) 0.157(7) Uani 0.494(8) 1 d PDU A 1
H28A H 0.3140 0.2857 0.7247 0.235 Uiso 0.494(8) 1 calc PR A 1
H28B H 0.3204 0.1418 0.7543 0.235 Uiso 0.494(8) 1 calc PR A 1
H28C H 0.3002 0.1515 0.6911 0.235 Uiso 0.494(8) 1 calc PR A 1
C29 C 0.3792(6) 0.264(2) 0.7319(10) 0.165(8) Uani 0.494(8) 1 d PDU A 1
H29A H 0.3762 0.2909 0.7676 0.247 Uiso 0.494(8) 1 calc PR A 1
H29B H 0.3801 0.3440 0.7098 0.247 Uiso 0.494(8) 1 calc PR A 1
H29C H 0.4000 0.2126 0.7372 0.247 Uiso 0.494(8) 1 calc PR A 1
O4 O 0.9741(4) -0.1021(16) 0.3019(7) 0.163(6) Uani 0.506(8) 1 d PDU A 2
N9 N 0.9717(3) 0.0537(12) 0.3624(5) 0.095(4) Uani 0.506(8) 1 d PDU A 2
C33 C 0.9861(4) -0.0475(16) 0.3444(7) 0.113(5) Uani 0.506(8) 1 d PDU A 2
H33 H 1.0070 -0.0786 0.3661 0.135 Uiso 0.506(8) 1 calc PR A 2
C34 C 0.9387(4) 0.104(2) 0.3287(8) 0.125(8) Uani 0.506(8) 1 d PDU A 2
H34A H 0.9356 0.0774 0.2904 0.187 Uiso 0.506(8) 1 calc PR A 2
H34B H 0.9381 0.2031 0.3310 0.187 Uiso 0.506(8) 1 calc PR A 2
H34C H 0.9207 0.0661 0.3428 0.187 Uiso 0.506(8) 1 calc PR A 2
C35 C 0.9866(5) 0.1224(19) 0.4159(7) 0.118(7) Uani 0.506(8) 1 d PDU A 2
H35A H 0.9727 0.1052 0.4411 0.177 Uiso 0.506(8) 1 calc PR A 2
H35B H 0.9878 0.2197 0.4098 0.177 Uiso 0.506(8) 1 calc PR A 2
H35C H 1.0091 0.0872 0.4317 0.177 Uiso 0.506(8) 1 calc PR A 2
W1 W 0.089914(5) 0.88256(2) 0.460930(10) 0.04167(9) Uani 1 1 d . . .
Cu1 Cu 0.145382(19) 0.79089(8) 0.53899(3) 0.05119(19) Uani 1 1 d . . .
Cu2 Cu 0.107658(17) 1.14553(7) 0.49028(3) 0.04452(17) Uani 1 1 d . . .
Cu3 Cu 0.130640(18) 0.89590(7) 0.39129(3) 0.04460(17) Uani 1 1 d . . .
S1 S 0.10779(4) 0.96180(15) 0.54943(6) 0.0512(4) Uani 1 1 d . . .
S2 S 0.09164(4) 1.05704(14) 0.40089(6) 0.0448(3) Uani 1 1 d . . .
S3 S 0.12569(4) 0.71475(14) 0.44859(7) 0.0491(3) Uani 1 1 d . . .
S4 S 0.26118(5) 0.9205(2) 0.61019(11) 0.0858(6) Uani 1 1 d . . .
O1 O 0.04913(11) 0.8183(5) 0.4481(2) 0.0741(14) Uani 1 1 d . . .
N1 N 0.19454(14) 0.8279(6) 0.5688(2) 0.0606(14) Uani 1 1 d . . .
N2 N 0.13870(15) 0.6278(5) 0.5917(2) 0.0568(13) Uani 1 1 d . . .
N3 N 0.13076(13) 0.1827(6) 0.8145(2) 0.0536(12) Uani 1 1 d . . .
N4 N 0.07049(12) 1.2843(5) 0.4991(2) 0.0530(13) Uani 1 1 d . . .
N5 N 0.15301(11) 1.2469(5) 0.5124(2) 0.0447(11) Uani 1 1 d . . .
N6 N 0.31996(11) 1.5251(5) 0.58240(19) 0.0450(11) Uani 1 1 d . . .
C1 C 0.10923(19) 0.6016(7) 0.6037(3) 0.070(2) Uani 1 1 d . . .
H1 H 0.0900 0.6497 0.5844 0.084 Uiso 1 1 calc R . .
C2 C 0.10581(18) 0.5048(7) 0.6440(3) 0.0678(19) Uani 1 1 d . . .
H2 H 0.0847 0.4893 0.6508 0.081 Uiso 1 1 calc R . .
C3 C 0.13425(17) 0.4323(7) 0.6736(3) 0.0547(15) Uani 1 1 d . . .
C4 C 0.16439(18) 0.4564(7) 0.6592(3) 0.0660(19) Uani 1 1 d . . .
H4 H 0.1838 0.4065 0.6763 0.079 Uiso 1 1 calc R . .
C5 C 0.16576(18) 0.5543(7) 0.6194(3) 0.0647(18) Uani 1 1 d . . .
H5 H 0.1865 0.5700 0.6113 0.078 Uiso 1 1 calc R . .
C6 C 0.10426(18) 0.1958(8) 0.7718(3) 0.0684(19) Uani 1 1 d . . .
H6 H 0.0842 0.1512 0.7730 0.082 Uiso 1 1 calc R . .
C7 C 0.10440(19) 0.2728(8) 0.7247(3) 0.075(2) Uani 1 1 d . . .
H7 H 0.0848 0.2781 0.6954 0.090 Uiso 1 1 calc R . .
C8 C 0.13295(17) 0.3405(7) 0.7211(3) 0.0553(15) Uani 1 1 d . . .
C9 C 0.1611(2) 0.3213(11) 0.7635(4) 0.100(3) Uani 1 1 d . . .
H9 H 0.1818 0.3594 0.7618 0.120 Uiso 1 1 calc R . .
C10 C 0.1588(2) 0.2442(11) 0.8094(4) 0.103(3) Uani 1 1 d . . .
H10 H 0.1784 0.2349 0.8386 0.123 Uiso 1 1 calc R . .
C11 C 0.0484(2) 1.2531(9) 0.5278(4) 0.101(3) Uani 1 1 d . . .
H11 H 0.0517 1.1719 0.5484 0.121 Uiso 1 1 calc R . .
C12 C 0.0205(2) 1.3339(9) 0.5290(5) 0.114(4) Uani 1 1 d . . .
H12 H 0.0055 1.3052 0.5494 0.137 Uiso 1 1 calc R . .
C13 C 0.01501(14) 1.4554(6) 0.5004(3) 0.0508(14) Uani 1 1 d . . .
C14 C 0.03937(18) 1.4920(7) 0.4749(4) 0.080(2) Uani 1 1 d . . .
H14 H 0.0380 1.5768 0.4569 0.096 Uiso 1 1 calc R . .
C15 C 0.06604(19) 1.4052(7) 0.4754(4) 0.080(3) Uani 1 1 d . . .
H15 H 0.0822 1.4348 0.4573 0.097 Uiso 1 1 calc R . .
C16 C 0.16019(15) 1.3601(6) 0.4882(3) 0.0540(15) Uani 1 1 d . . .
H16 H 0.1428 1.4015 0.4612 0.065 Uiso 1 1 calc R . .
C17 C 0.19227(15) 1.4215(6) 0.5006(3) 0.0544(15) Uani 1 1 d . . .
H17 H 0.1961 1.5002 0.4817 0.065 Uiso 1 1 calc R . .
C18 C 0.21840(14) 1.3626(5) 0.5418(2) 0.0431(12) Uani 1 1 d . . .
C19 C 0.21056(15) 1.2474(7) 0.5686(3) 0.0582(16) Uani 1 1 d . . .
H19 H 0.2271 1.2060 0.5971 0.070 Uiso 1 1 calc R . .
C20 C 0.17807(15) 1.1941(7) 0.5529(3) 0.0571(16) Uani 1 1 d . . .
H20 H 0.1734 1.1166 0.5716 0.069 Uiso 1 1 calc R . .
C21 C 0.29310(15) 1.6029(6) 0.5588(3) 0.0494(14) Uani 1 1 d . . .
H21 H 0.2970 1.6942 0.5510 0.059 Uiso 1 1 calc R . .
C22 C 0.26044(15) 1.5570(6) 0.5455(3) 0.0502(14) Uani 1 1 d . . .
H22 H 0.2427 1.6168 0.5296 0.060 Uiso 1 1 calc R . .
C23 C 0.25340(14) 1.4192(6) 0.5559(2) 0.0427(12) Uani 1 1 d . . .
C24 C 0.28139(15) 1.3376(6) 0.5788(3) 0.0548(15) Uani 1 1 d . . .
H24 H 0.2784 1.2449 0.5858 0.066 Uiso 1 1 calc R . .
C25 C 0.31362(16) 1.3934(6) 0.5914(3) 0.0572(16) Uani 1 1 d . . .
H25 H 0.3320 1.3362 0.6071 0.069 Uiso 1 1 calc R . .
C26 C 0.2219(2) 0.8653(7) 0.5855(3) 0.0634(18) Uani 1 1 d . . .
C30 C 1.0068(6) 0.451(2) 0.6686(6) 0.331(7) Uani 1 1 d DU . .
H30 H 1.0105 0.3578 0.6649 0.397 Uiso 1 1 calc R . .
C31 C 0.9509(6) 0.394(2) 0.6788(10) 0.335(9) Uani 1 1 d DU . .
H31A H 0.9313 0.4105 0.6482 0.502 Uiso 1 1 calc R . .
H31B H 0.9448 0.4065 0.7135 0.502 Uiso 1 1 calc R . .
H31C H 0.9588 0.3017 0.6768 0.502 Uiso 1 1 calc R . .
C32 C 0.9712(6) 0.639(2) 0.6821(12) 0.342(9) Uani 1 1 d DU . .
H32A H 0.9878 0.6926 0.6702 0.513 Uiso 1 1 calc R . .
H32B H 0.9724 0.6587 0.7206 0.513 Uiso 1 1 calc R . .
H32C H 0.9489 0.6612 0.6594 0.513 Uiso 1 1 calc R . .
C36 C 0.2622(4) 0.3505(19) 0.7540(8) 0.320(17) Uani 1 1 d DU . .
H36 H 0.2690 0.2925 0.7848 0.384 Uiso 1 1 calc R . .
C37 C 0.2668(6) 0.556(2) 0.7034(8) 0.294(12) Uani 1 1 d DU . .
H37A H 0.2462 0.5196 0.6789 0.442 Uiso 1 1 calc R . .
H37B H 0.2842 0.5599 0.6837 0.442 Uiso 1 1 calc R . .
H37C H 0.2625 0.6463 0.7154 0.442 Uiso 1 1 calc R . .
C38 C 0.3070(4) 0.510(2) 0.7978(7) 0.271(11) Uani 1 1 d DU . .
H38A H 0.3031 0.4859 0.8332 0.406 Uiso 1 1 calc R . .
H38B H 0.3094 0.6085 0.7959 0.406 Uiso 1 1 calc R . .
H38C H 0.3274 0.4665 0.7938 0.406 Uiso 1 1 calc R . .
N8 N 0.9779(5) 0.4915(19) 0.6760(5) 0.324(7) Uani 1 1 d DU . .
N10 N 0.2779(3) 0.4648(13) 0.7525(5) 0.188(5) Uani 1 1 d DU . .
O3 O 1.0281(4) 0.530(2) 0.6664(7) 0.318(7) Uani 1 1 d DU . .
O5 O 0.2391(3) 0.3196(13) 0.7164(5) 0.209(5) Uani 1 1 d DU . .

loop_
_atom_site_aniso_label
_atom_site_aniso_U_11
_atom_site_aniso_U_22
_atom_site_aniso_U_33
_atom_site_aniso_U_23
_atom_site_aniso_U_13
_atom_site_aniso_U_12
N7 0.158(8) 0.135(8) 0.135(8) 0.035(6) 0.022(6) 0.004(6)
O2 0.179(9) 0.167(10) 0.167(10) 0.020(7) 0.046(7) 0.000(8)
C27 0.157(8) 0.140(8) 0.143(8) 0.029(6) 0.027(6) 0.007(7)
C28 0.164(9) 0.157(11) 0.144(10) 0.028(8) 0.030(8) 0.007(8)
C29 0.174(10) 0.151(10) 0.158(11) 0.027(8) 0.023(8) -0.010(8)
O4 0.152(9) 0.168(9) 0.156(9) -0.041(7) 0.016(7) 0.014(7)
N9 0.072(6) 0.100(7) 0.108(7) -0.002(6) 0.012(5) 0.006(5)
C33 0.093(7) 0.117(8) 0.118(7) -0.012(6) 0.008(6) 0.008(6)
C34 0.124(11) 0.123(11) 0.129(11) -0.001(8) 0.037(8) 0.003(8)
C35 0.114(10) 0.125(11) 0.116(11) -0.003(8) 0.032(8) -0.010(8)
W1 0.03581(13) 0.03141(13) 0.06062(17) 0.00549(9) 0.01760(10) 0.00050(8)
Cu1 0.0554(4) 0.0466(4) 0.0532(4) 0.0109(3) 0.0170(3) 0.0105(3)
Cu2 0.0412(4) 0.0332(3) 0.0629(4) 0.0008(3) 0.0202(3) 0.0052(3)
Cu3 0.0460(4) 0.0458(4) 0.0437(4) -0.0044(3) 0.0147(3) 0.0041(3)
S1 0.0640(9) 0.0422(8) 0.0564(9) 0.0074(7) 0.0319(7) 0.0105(7)
S2 0.0445(7) 0.0371(7) 0.0519(8) 0.0073(6) 0.0110(6) 0.0073(6)
S3 0.0588(9) 0.0307(7) 0.0589(9) -0.0007(6) 0.0173(7) 0.0077(6)
S4 0.0602(11) 0.0835(14) 0.1027(16) -0.0014(12) 0.0013(11) 0.0038(10)
O1 0.045(2) 0.056(3) 0.121(4) 0.015(3) 0.023(3) -0.013(2)
N1 0.046(3) 0.064(3) 0.070(4) 0.004(3) 0.011(3) 0.003(3)
N2 0.074(4) 0.049(3) 0.050(3) 0.014(2) 0.021(3) 0.014(3)
N3 0.054(3) 0.059(3) 0.047(3) 0.011(2) 0.010(2) -0.008(2)
N4 0.045(3) 0.038(3) 0.085(4) 0.004(2) 0.032(3) 0.011(2)
N5 0.039(2) 0.035(2) 0.061(3) -0.001(2) 0.016(2) 0.0011(19)
N6 0.041(2) 0.048(3) 0.049(3) -0.006(2) 0.016(2) 0.001(2)
C1 0.060(4) 0.070(5) 0.074(5) 0.031(4) 0.008(4) 0.005(3)
C2 0.063(4) 0.070(5) 0.069(4) 0.024(4) 0.015(3) 0.001(3)
C3 0.069(4) 0.053(4) 0.042(3) 0.008(3) 0.014(3) 0.001(3)
C4 0.073(4) 0.069(4) 0.063(4) 0.029(4) 0.029(4) 0.026(4)
C5 0.069(4) 0.066(4) 0.070(4) 0.021(4) 0.037(4) 0.023(3)
C6 0.057(4) 0.080(5) 0.062(4) 0.018(4) 0.006(3) -0.020(4)
C7 0.069(4) 0.091(6) 0.056(4) 0.027(4) -0.002(3) -0.015(4)
C8 0.061(4) 0.058(4) 0.046(3) 0.014(3) 0.013(3) 0.001(3)
C9 0.059(4) 0.159(9) 0.077(5) 0.064(6) 0.010(4) -0.020(5)
C10 0.061(5) 0.163(9) 0.074(5) 0.065(6) -0.001(4) -0.023(5)
C11 0.104(6) 0.073(5) 0.157(9) 0.058(6) 0.090(6) 0.051(5)
C12 0.111(7) 0.082(6) 0.191(11) 0.067(7) 0.116(8) 0.056(5)
C13 0.046(3) 0.033(3) 0.081(4) -0.001(3) 0.031(3) 0.007(2)
C14 0.066(4) 0.040(3) 0.152(8) 0.029(4) 0.063(5) 0.020(3)
C15 0.062(4) 0.048(4) 0.152(8) 0.029(4) 0.065(5) 0.017(3)
C16 0.039(3) 0.045(3) 0.074(4) 0.011(3) 0.008(3) 0.006(2)
C17 0.049(3) 0.042(3) 0.070(4) 0.011(3) 0.012(3) 0.001(3)
C18 0.042(3) 0.036(3) 0.052(3) -0.007(2) 0.012(3) -0.001(2)
C19 0.045(3) 0.056(4) 0.067(4) 0.013(3) 0.002(3) 0.000(3)
C20 0.048(3) 0.049(4) 0.071(4) 0.016(3) 0.010(3) -0.004(3)
C21 0.046(3) 0.044(3) 0.056(4) 0.005(3) 0.010(3) -0.003(3)
C22 0.045(3) 0.046(3) 0.056(4) 0.009(3) 0.008(3) 0.002(3)
C23 0.044(3) 0.040(3) 0.045(3) -0.005(2) 0.015(2) 0.000(2)
C24 0.046(3) 0.041(3) 0.077(4) 0.002(3) 0.014(3) 0.004(3)
C25 0.047(3) 0.050(4) 0.072(4) -0.001(3) 0.009(3) 0.011(3)
C26 0.072(5) 0.057(4) 0.063(4) 0.008(3) 0.020(4) 0.019(3)
C30 0.328(9) 0.345(10) 0.322(9) -0.004(7) 0.088(7) -0.007(6)
C31 0.334(11) 0.349(11) 0.324(12) 0.008(9) 0.088(9) -0.023(8)
C32 0.345(12) 0.337(10) 0.338(12) 0.012(9) 0.078(9) 0.004(8)
C36 0.324(19) 0.316(19) 0.317(19) 0.002(10) 0.080(10) -0.020(10)
C37 0.296(15) 0.299(15) 0.286(15) 0.007(10) 0.072(10) 0.002(10)
C38 0.279(13) 0.293(14) 0.246(13) 0.017(9) 0.079(9) -0.042(9)
N8 0.323(9) 0.339(9) 0.315(9) -0.001(7) 0.090(7) -0.006(6)
N10 0.210(9) 0.225(9) 0.132(7) 0.015(7) 0.052(7) -0.041(8)
O3 0.302(9) 0.344(11) 0.314(10) -0.016(8) 0.092(8) 0.001(8)
O5 0.173(8) 0.247(9) 0.198(8) -0.008(7) 0.033(7) 0.026(7)

loop_
_atom_type_symbol
_atom_type_description
_atom_type_scat_dispersion_real
_atom_type_scat_dispersion_imag
_atom_type_scat_source
C C 0.0033 0.0016 'International Tables Vol C Tables 4.2.6.8 and 6.1.1.4'
H H 0.0000 0.0000 'International Tables Vol C Tables 4.2.6.8 and 6.1.1.4'
N N 0.0061 0.0033 'International Tables Vol C Tables 4.2.6.8 and 6.1.1.4'
O O 0.0106 0.0060 'International Tables Vol C Tables 4.2.6.8 and 6.1.1.4'
S S 0.1246 0.1234 'International Tables Vol C Tables 4.2.6.8 and 6.1.1.4'
Cu Cu 0.3201 1.2651 'International Tables Vol C Tables 4.2.6.8 and 6.1.1.4'
W W -0.8490 6.8722 'International Tables Vol C Tables 4.2.6.8 and 6.1.1.4'

loop_
_geom_angle_atom_site_label_1
_geom_angle_atom_site_label_2
_geom_angle_atom_site_label_3
_geom_angle
_geom_angle_site_symmetry_1
_geom_angle_site_symmetry_3
C27 N7 C29 119.6(13) . .
C27 N7 C28 122.7(13) . .
C29 N7 C28 117.7(12) . .
O2 C27 N7 120.5(17) . .
O2 C27 H27 119.8 . .
N7 C27 H27 119.8 . .
N7 C28 H28A 109.5 . .
N7 C28 H28B 109.5 . .
H28A C28 H28B 109.5 . .
N7 C28 H28C 109.5 . .
H28A C28 H28C 109.5 . .
H28B C28 H28C 109.5 . .
N7 C29 H29A 109.5 . .
N7 C29 H29B 109.5 . .
H29A C29 H29B 109.5 . .
N7 C29 H29C 109.5 . .
H29A C29 H29C 109.5 . .
H29B C29 H29C 109.5 . .
C33 N9 C35 122.9(12) . .
C33 N9 C34 119.6(12) . .
C35 N9 C34 117.5(12) . .
O4 C33 N9 122.7(17) . .
O4 C33 H33 118.7 . .
N9 C33 H33 118.7 . .
N9 C34 H34A 109.5 . .
N9 C34 H34B 109.5 . .
H34A C34 H34B 109.5 . .
N9 C34 H34C 109.5 . .
H34A C34 H34C 109.5 . .
H34B C34 H34C 109.5 . .
N9 C35 H35A 109.5 . .
N9 C35 H35B 109.5 . .
H35A C35 H35B 109.5 . .
N9 C35 H35C 109.5 . .
H35A C35 H35C 109.5 . .
H35B C35 H35C 109.5 . .
O1 W1 S1 110.8(2) . .
O1 W1 S3 109.71(18) . .
S1 W1 S3 108.70(6) . .
O1 W1 S2 109.98(17) . .
S1 W1 S2 108.92(5) . .
S3 W1 S2 108.69(5) . .
O1 W1 Cu3 128.6(2) . .
S1 W1 Cu3 120.61(4) . .
S3 W1 Cu3 54.66(4) . .
S2 W1 Cu3 54.14(4) . .
O1 W1 Cu2 124.68(17) . .
S1 W1 Cu2 54.57(4) . .
S3 W1 Cu2 125.60(4) . .
S2 W1 Cu2 54.40(4) . .
Cu3 W1 Cu2 87.74(2) . .
O1 W1 Cu1 126.59(17) . .
S1 W1 Cu1 54.65(4) . .
S3 W1 Cu1 54.05(4) . .
S2 W1 Cu1 123.42(4) . .
Cu3 W1 Cu1 86.28(2) . .
Cu2 W1 Cu1 90.22(2) . .
N1 Cu1 N2 100.7(2) . .
N1 Cu1 S3 119.10(18) . .
N2 Cu1 S3 107.00(16) . .
N1 Cu1 S1 117.47(18) . .
N2 Cu1 S1 105.88(15) . .
S3 Cu1 S1 105.42(6) . .
N1 Cu1 W1 141.32(17) . .
N2 Cu1 W1 117.99(16) . .
S3 Cu1 W1 52.81(4) . .
S1 Cu1 W1 52.61(4) . .
N5 Cu2 N4 106.92(19) . .
N5 Cu2 S2 116.72(14) . .
N4 Cu2 S2 108.09(16) . .
N5 Cu2 S1 110.48(14) . .
N4 Cu2 S1 108.47(15) . .
S2 Cu2 S1 105.92(6) . .
N5 Cu2 W1 133.58(13) . .
N4 Cu2 W1 119.36(14) . .
S2 Cu2 W1 53.13(4) . .
S1 Cu2 W1 52.84(4) . .
N3 Cu3 N6 101.10(19) 6_565 7_576
N3 Cu3 S2 121.37(15) 6_565 .
N6 Cu3 S2 110.69(13) 7_576 .
N3 Cu3 S3 107.94(16) 6_565 .
N6 Cu3 S3 108.62(14) 7_576 .
S2 Cu3 S3 106.59(6) . .
N3 Cu3 W1 136.65(15) 6_565 .
N6 Cu3 W1 121.38(13) 7_576 .
S2 Cu3 W1 53.53(4) . .
S3 Cu3 W1 53.17(4) . .
W1 S1 Cu2 72.59(5) . .
W1 S1 Cu1 72.74(5) . .
Cu2 S1 Cu1 112.11(6) . .
W1 S2 Cu3 72.32(4) . .
W1 S2 Cu2 72.47(5) . .
Cu3 S2 Cu2 108.92(6) . .
W1 S3 Cu1 73.14(5) . .
W1 S3 Cu3 72.17(4) . .
Cu1 S3 Cu3 106.87(6) . .
C26 N1 Cu1 171.9(6) . .
C1 N2 C5 116.8(5) . .
C1 N2 Cu1 123.2(4) . .
C5 N2 Cu1 119.6(5) . .
C6 N3 C10 115.5(6) . .
C6 N3 Cu3 126.0(4) . 6_566
C10 N3 Cu3 117.8(5) . 6_566
C15 N4 C11 114.6(5) . .
C15 N4 Cu2 123.8(4) . .
C11 N4 Cu2 121.6(4) . .
C16 N5 C20 116.4(5) . .
C16 N5 Cu2 124.8(4) . .
C20 N5 Cu2 118.7(4) . .
C21 N6 C25 116.4(5) . .
C21 N6 Cu3 122.8(4) . 7_576
C25 N6 Cu3 120.7(4) . 7_576
N2 C1 C2 123.2(6) . .
N2 C1 H1 118.4 . .
C2 C1 H1 118.4 . .
C3 C2 C1 119.5(7) . .
C3 C2 H2 120.3 . .
C1 C2 H2 120.3 . .
C4 C3 C2 116.7(6) . .
C4 C3 C8 121.4(6) . .
C2 C3 C8 121.7(6) . .
C5 C4 C3 120.2(6) . .
C5 C4 H4 119.9 . .
C3 C4 H4 119.9 . .
N2 C5 C4 123.4(6) . .
N2 C5 H5 118.3 . .
C4 C5 H5 118.3 . .
N3 C6 C7 123.4(6) . .
N3 C6 H6 118.3 . .
C7 C6 H6 118.3 . .
C8 C7 C6 120.4(6) . .
C8 C7 H7 119.8 . .
C6 C7 H7 119.8 . .
C9 C8 C7 116.7(6) . .
C9 C8 C3 120.0(6) . .
C7 C8 C3 123.3(6) . .
C8 C9 C10 119.3(7) . .
C8 C9 H9 120.3 . .
C10 C9 H9 120.3 . .
N3 C10 C9 124.4(7) . .
N3 C10 H10 117.8 . .
C9 C10 H10 117.8 . .
N4 C11 C12 123.9(7) . .
N4 C11 H11 118.1 . .
C12 C11 H11 118.1 . .
C13 C12 C11 120.3(7) . .
C13 C12 H12 119.8 . .
C11 C12 H12 119.8 . .
C14 C13 C12 115.3(6) . .
C14 C13 C13 122.4(7) . 5_586
C12 C13 C13 122.2(7) . 5_586
C13 C14 C15 120.5(6) . .
C13 C14 H14 119.7 . .
C15 C14 H14 119.7 . .
N4 C15 C14 125.0(6) . .
N4 C15 H15 117.5 . .
C14 C15 H15 117.5 . .
N5 C16 C17 124.1(6) . .
N5 C16 H16 118.0 . .
C17 C16 H16 118.0 . .
C18 C17 C16 118.7(6) . .
C18 C17 H17 120.7 . .
C16 C17 H17 120.7 . .
C19 C18 C17 117.2(5) . .
C19 C18 C23 121.0(5) . .
C17 C18 C23 121.7(5) . .
C20 C19 C18 119.5(6) . .
C20 C19 H19 120.2 . .
C18 C19 H19 120.2 . .
N5 C20 C19 124.0(6) . .
N5 C20 H20 118.0 . .
C19 C20 H20 118.0 . .
N6 C21 C22 124.1(5) . .
N6 C21 H21 118.0 . .
C22 C21 H21 118.0 . .
C21 C22 C23 120.0(5) . .
C21 C22 H22 120.0 . .
C23 C22 H22 120.0 . .
C24 C23 C22 115.8(5) . .
C24 C23 C18 121.5(5) . .
C22 C23 C18 122.6(5) . .
C25 C24 C23 120.1(6) . .
C25 C24 H24 119.9 . .
C23 C24 H24 119.9 . .
N6 C25 C24 123.5(6) . .
N6 C25 H25 118.2 . .
C24 C25 H25 118.2 . .
N1 C26 S4 179.1(7) . .
O3 C30 N8 121.7(18) . .
O3 C30 H30 119.1 . .
N8 C30 H30 119.1 . .
N8 C31 H31A 109.5 . .
N8 C31 H31B 109.5 . .
H31A C31 H31B 109.5 . .
N8 C31 H31C 109.5 . .
H31A C31 H31C 109.5 . .
H31B C31 H31C 109.5 . .
N8 C32 H32A 109.5 . .
N8 C32 H32B 109.5 . .
H32A C32 H32B 109.5 . .
N8 C32 H32C 109.5 . .
H32A C32 H32C 109.5 . .
H32B C32 H32C 109.5 . .
O5 C36 N10 119.9(17) . .
O5 C36 H36 120.1 . .
N10 C36 H36 120.1 . .
N10 C37 H37A 109.5 . .
N10 C37 H37B 109.5 . .
H37A C37 H37B 109.5 . .
N10 C37 H37C 109.5 . .
H37A C37 H37C 109.5 . .
H37B C37 H37C 109.5 . .
N10 C38 H38A 109.5 . .
N10 C38 H38B 109.5 . .
H38A C38 H38B 109.5 . .
N10 C38 H38C 109.5 . .
H38A C38 H38C 109.5 . .
H38B C38 H38C 109.5 . .
C30 N8 C31 122.1(13) . .
C30 N8 C32 120.4(13) . .
C31 N8 C32 117.4(12) . .
C36 N10 C38 123.0(12) . .
C36 N10 C37 119.4(12) . .
C38 N10 C37 117.6(12) . .

loop_
_geom_bond_atom_site_label_1
_geom_bond_atom_site_label_2
_geom_bond_distance
_geom_bond_site_symmetry_2
N7 C27 1.292(16) .
N7 C29 1.463(11) .
N7 C28 1.471(11) .
O2 C27 1.171(16) .
C27 H27 0.9300 .
C28 H28A 0.9600 .
C28 H28B 0.9600 .
C28 H28C 0.9600 .
C29 H29A 0.9600 .
C29 H29B 0.9600 .
C29 H29C 0.9600 .
O4 C33 1.165(16) .
N9 C33 1.281(16) .
N9 C35 1.466(11) .
N9 C34 1.471(11) .
C33 H33 0.9300 .
C34 H34A 0.9600 .
C34 H34B 0.9600 .
C34 H34C 0.9600 .
C35 H35A 0.9600 .
C35 H35B 0.9600 .
C35 H35C 0.9600 .
W1 O1 1.723(4) .
W1 S1 2.2559(16) .
W1 S3 2.2572(14) .
W1 S2 2.2661(14) .
W1 Cu3 2.6848(7) .
W1 Cu2 2.7011(7) .
W1 Cu1 2.7114(8) .
Cu1 N1 1.976(6) .
Cu1 N2 2.114(5) .
Cu1 S3 2.2936(17) .
Cu1 S1 2.3158(16) .
Cu2 N5 2.036(4) .
Cu2 N4 2.078(4) .
Cu2 S2 2.3034(17) .
Cu2 S1 2.3065(16) .
Cu3 N3 2.047(5) 6_565
Cu3 N6 2.091(5) 7_576
Cu3 S2 2.2837(15) .
Cu3 S3 2.3005(16) .
S4 C26 1.644(9) .
N1 C26 1.142(9) .
N2 C1 1.332(9) .
N2 C5 1.341(8) .
N3 C6 1.306(8) .
N3 C10 1.324(9) .
N3 Cu3 2.047(5) 6_566
N4 C15 1.304(8) .
N4 C11 1.316(8) .
N5 C16 1.321(7) .
N5 C20 1.331(7) .
N6 C21 1.332(7) .
N6 C25 1.335(8) .
N6 Cu3 2.091(5) 7_576
C1 C2 1.402(9) .
C1 H1 0.9300 .
C2 C3 1.390(9) .
C2 H2 0.9300 .
C3 C4 1.383(9) .
C3 C8 1.486(8) .
C4 C5 1.380(9) .
C4 H4 0.9300 .
C5 H5 0.9300 .
C6 C7 1.386(9) .
C6 H6 0.9300 .
C7 C8 1.357(9) .
C7 H7 0.9300 .
C8 C9 1.349(10) .
C9 C10 1.383(10) .
C9 H9 0.9300 .
C10 H10 0.9300 .
C11 C12 1.386(9) .
C11 H11 0.9300 .
C12 C13 1.364(10) .
C12 H12 0.9300 .
C13 C14 1.353(9) .
C13 C13 1.492(10) 5_586
C14 C15 1.372(9) .
C14 H14 0.9300 .
C15 H15 0.9300 .
C16 C17 1.394(8) .
C16 H16 0.9300 .
C17 C18 1.390(8) .
C17 H17 0.9300 .
C18 C19 1.380(8) .
C18 C23 1.481(8) .
C19 C20 1.378(8) .
C19 H19 0.9300 .
C20 H20 0.9300 .
C21 C22 1.358(8) .
C21 H21 0.9300 .
C22 C23 1.405(8) .
C22 H22 0.9300 .
C23 C24 1.382(8) .
C24 C25 1.377(9) .
C24 H24 0.9300 .
C25 H25 0.9300 .
C30 O3 1.165(16) .
C30 N8 1.293(16) .
C30 H30 0.9300 .
C31 N8 1.466(11) .
C31 H31A 0.9600 .
C31 H31B 0.9600 .
C31 H31C 0.9600 .
C32 N8 1.471(11) .
C32 H32A 0.9600 .
C32 H32B 0.9600 .
C32 H32C 0.9600 .
C36 O5 1.176(16) .
C36 N10 1.286(16) .
C36 H36 0.9300 .
C37 N10 1.475(11) .
C37 H37A 0.9600 .
C37 H37B 0.9600 .
C37 H37C 0.9600 .
C38 N10 1.469(10) .
C38 H38A 0.9600 .
C38 H38B 0.9600 .
C38 H38C 0.9600 .

loop_
_geom_torsion_atom_site_label_1
_geom_torsion_atom_site_label_2
_geom_torsion_atom_site_label_3
_geom_torsion_atom_site_label_4
_geom_torsion
_geom_torsion_site_symmetry_1
_geom_torsion_site_symmetry_4
C29 N7 C27 O2 0.1(4) . .
C28 N7 C27 O2 179.9(4) . .
C35 N9 C33 O4 179.7(4) . .
C34 N9 C33 O4 0.1(4) . .
O1 W1 Cu1 N1 -179.4(4) . .
S1 W1 Cu1 N1 -88.5(3) . .
S3 W1 Cu1 N1 91.7(3) . .
S2 W1 Cu1 N1 1.9(3) . .
Cu3 W1 Cu1 N1 43.7(3) . .
Cu2 W1 Cu1 N1 -44.1(3) . .
O1 W1 Cu1 N2 -1.8(3) . .
S1 W1 Cu1 N2 89.07(17) . .
S3 W1 Cu1 N2 -90.70(17) . .
S2 W1 Cu1 N2 179.54(17) . .
Cu3 W1 Cu1 N2 -138.72(17) . .
Cu2 W1 Cu1 N2 133.55(17) . .
O1 W1 Cu1 S3 88.9(2) . .
S1 W1 Cu1 S3 179.78(7) . .
S2 W1 Cu1 S3 -89.76(7) . .
Cu3 W1 Cu1 S3 -48.02(5) . .
Cu2 W1 Cu1 S3 -135.74(5) . .
O1 W1 Cu1 S1 -90.9(2) . .
S3 W1 Cu1 S1 -179.78(7) . .
S2 W1 Cu1 S1 90.47(7) . .
Cu3 W1 Cu1 S1 132.20(5) . .
Cu2 W1 Cu1 S1 44.48(5) . .
O1 W1 Cu2 N5 175.5(3) . .
S1 W1 Cu2 N5 83.4(2) . .
S3 W1 Cu2 N5 -5.2(2) . .
S2 W1 Cu2 N5 -93.6(2) . .
Cu3 W1 Cu2 N5 -47.42(19) . .
Cu1 W1 Cu2 N5 38.85(19) . .
O1 W1 Cu2 N4 0.4(3) . .
S1 W1 Cu2 N4 -91.71(18) . .
S3 W1 Cu2 N4 179.75(18) . .
S2 W1 Cu2 N4 91.34(18) . .
Cu3 W1 Cu2 N4 137.49(18) . .
Cu1 W1 Cu2 N4 -136.24(18) . .
O1 W1 Cu2 S2 -90.9(2) . .
S1 W1 Cu2 S2 176.95(6) . .
S3 W1 Cu2 S2 88.41(7) . .
Cu3 W1 Cu2 S2 46.15(5) . .
Cu1 W1 Cu2 S2 132.42(5) . .
O1 W1 Cu2 S1 92.1(2) . .
S3 W1 Cu2 S1 -88.54(7) . .
S2 W1 Cu2 S1 -176.95(6) . .
Cu3 W1 Cu2 S1 -130.80(5) . .
Cu1 W1 Cu2 S1 -44.53(5) . .
O1 W1 Cu3 N3 -11.4(3) . 6_565
S1 W1 Cu3 N3 168.7(2) . 6_565
S3 W1 Cu3 N3 76.5(2) . 6_565
S2 W1 Cu3 N3 -99.2(2) . 6_565
Cu2 W1 Cu3 N3 -145.6(2) . 6_565
Cu1 W1 Cu3 N3 124.1(2) . 6_565
O1 W1 Cu3 N6 -178.5(3) . 7_576
S1 W1 Cu3 N6 1.53(16) . 7_576
S3 W1 Cu3 N6 -90.60(16) . 7_576
S2 W1 Cu3 N6 93.66(16) . 7_576
Cu2 W1 Cu3 N6 47.31(16) . 7_576
Cu1 W1 Cu3 N6 -43.06(16) . 7_576
O1 W1 Cu3 S2 87.9(2) . .
S1 W1 Cu3 S2 -92.13(6) . .
S3 W1 Cu3 S2 175.74(7) . .
Cu2 W1 Cu3 S2 -46.35(5) . .
Cu1 W1 Cu3 S2 -136.72(5) . .
O1 W1 Cu3 S3 -87.9(2) . .
S1 W1 Cu3 S3 92.13(7) . .
S2 W1 Cu3 S3 -175.74(7) . .
Cu2 W1 Cu3 S3 137.91(5) . .
Cu1 W1 Cu3 S3 47.54(5) . .
O1 W1 S1 Cu2 -118.48(17) . .
S3 W1 S1 Cu2 120.89(5) . .
S2 W1 S1 Cu2 2.62(6) . .
Cu3 W1 S1 Cu2 61.51(5) . .
Cu1 W1 S1 Cu2 120.70(5) . .
O1 W1 S1 Cu1 120.82(17) . .
S3 W1 S1 Cu1 0.19(6) . .
S2 W1 S1 Cu1 -118.08(5) . .
Cu3 W1 S1 Cu1 -59.20(5) . .
Cu2 W1 S1 Cu1 -120.70(5) . .
N5 Cu2 S1 W1 -129.81(14) . .
N4 Cu2 S1 W1 113.29(16) . .
S2 Cu2 S1 W1 -2.53(5) . .
N5 Cu2 S1 Cu1 -67.40(16) . .
N4 Cu2 S1 Cu1 175.71(17) . .
S2 Cu2 S1 Cu1 59.88(8) . .
W1 Cu2 S1 Cu1 62.41(6) . .
N1 Cu1 S1 W1 135.23(19) . .
N2 Cu1 S1 W1 -113.37(17) . .
S3 Cu1 S1 W1 -0.18(6) . .
N1 Cu1 S1 Cu2 72.9(2) . .
N2 Cu1 S1 Cu2 -175.70(17) . .
S3 Cu1 S1 Cu2 -62.51(9) . .
W1 Cu1 S1 Cu2 -62.33(6) . .
O1 W1 S2 Cu3 -123.8(2) . .
S1 W1 S2 Cu3 114.61(5) . .
S3 W1 S2 Cu3 -3.66(6) . .
Cu2 W1 S2 Cu3 117.24(5) . .
Cu1 W1 S2 Cu3 55.05(5) . .
O1 W1 S2 Cu2 119.0(2) . .
S1 W1 S2 Cu2 -2.62(6) . .
S3 W1 S2 Cu2 -120.90(5) . .
Cu3 W1 S2 Cu2 -117.24(5) . .
Cu1 W1 S2 Cu2 -62.19(5) . .
N3 Cu3 S2 W1 127.48(19) 6_565 .
N6 Cu3 S2 W1 -114.40(14) 7_576 .
S3 Cu3 S2 W1 3.55(6) . .
N3 Cu3 S2 Cu2 -168.85(19) 6_565 .
N6 Cu3 S2 Cu2 -50.73(15) 7_576 .
S3 Cu3 S2 Cu2 67.22(7) . .
W1 Cu3 S2 Cu2 63.67(5) . .
N5 Cu2 S2 W1 125.95(15) . .
N4 Cu2 S2 W1 -113.56(14) . .
S1 Cu2 S2 W1 2.52(5) . .
N5 Cu2 S2 Cu3 62.37(16) . .
N4 Cu2 S2 Cu3 -177.15(15) . .
S1 Cu2 S2 Cu3 -61.06(7) . .
W1 Cu2 S2 Cu3 -63.58(5) . .
O1 W1 S3 Cu1 -121.5(2) . .
S1 W1 S3 Cu1 -0.19(6) . .
S2 W1 S3 Cu1 118.22(5) . .
Cu3 W1 S3 Cu1 114.58(5) . .
Cu2 W1 S3 Cu1 59.12(6) . .
O1 W1 S3 Cu3 123.9(2) . .
S1 W1 S3 Cu3 -114.77(5) . .
S2 W1 S3 Cu3 3.64(6) . .
Cu2 W1 S3 Cu3 -55.46(6) . .
Cu1 W1 S3 Cu3 -114.58(5) . .
N1 Cu1 S3 W1 -134.4(2) . .
N2 Cu1 S3 W1 112.59(16) . .
S1 Cu1 S3 W1 0.18(6) . .
N1 Cu1 S3 Cu3 -69.6(2) . .
N2 Cu1 S3 Cu3 177.36(16) . .
S1 Cu1 S3 Cu3 64.96(7) . .
W1 Cu1 S3 Cu3 64.77(5) . .
N3 Cu3 S3 W1 -135.44(15) 6_565 .
N6 Cu3 S3 W1 115.73(13) 7_576 .
S2 Cu3 S3 W1 -3.57(6) . .
N3 Cu3 S3 Cu1 159.14(16) 6_565 .
N6 Cu3 S3 Cu1 50.31(14) 7_576 .
S2 Cu3 S3 Cu1 -68.99(7) . .
W1 Cu3 S3 Cu1 -65.42(5) . .
N2 Cu1 N1 C26 -137(4) . .
S3 Cu1 N1 C26 106(4) . .
S1 Cu1 N1 C26 -23(4) . .
W1 Cu1 N1 C26 40(4) . .
N1 Cu1 N2 C1 152.9(6) . .
S3 Cu1 N2 C1 -82.0(6) . .
S1 Cu1 N2 C1 30.1(6) . .
W1 Cu1 N2 C1 -25.6(6) . .
N1 Cu1 N2 C5 -20.2(6) . .
S3 Cu1 N2 C5 104.9(5) . .
S1 Cu1 N2 C5 -143.0(5) . .
W1 Cu1 N2 C5 161.3(5) . .
N5 Cu2 N4 C15 54.2(7) . .
S2 Cu2 N4 C15 -72.2(7) . .
S1 Cu2 N4 C15 173.4(6) . .
W1 Cu2 N4 C15 -129.5(6) . .
N5 Cu2 N4 C11 -128.8(7) . .
S2 Cu2 N4 C11 104.7(7) . .
S1 Cu2 N4 C11 -9.7(8) . .
W1 Cu2 N4 C11 47.5(8) . .
N4 Cu2 N5 C16 -58.9(5) . .
S2 Cu2 N5 C16 62.2(5) . .
S1 Cu2 N5 C16 -176.7(5) . .
W1 Cu2 N5 C16 125.6(4) . .
N4 Cu2 N5 C20 123.8(5) . .
S2 Cu2 N5 C20 -115.1(5) . .
S1 Cu2 N5 C20 5.9(5) . .
W1 Cu2 N5 C20 -51.8(5) . .
C5 N2 C1 C2 1.5(11) . .
Cu1 N2 C1 C2 -171.8(6) . .
N2 C1 C2 C3 0.5(12) . .
C1 C2 C3 C4 -3.0(11) . .
C1 C2 C3 C8 173.0(7) . .
C2 C3 C4 C5 3.6(11) . .
C8 C3 C4 C5 -172.4(7) . .
C1 N2 C5 C4 -0.9(11) . .
Cu1 N2 C5 C4 172.7(6) . .
C3 C4 C5 N2 -1.8(12) . .
C10 N3 C6 C7 -2.5(13) . .
Cu3 N3 C6 C7 167.3(6) 6_566 .
N3 C6 C7 C8 -0.4(14) . .
C6 C7 C8 C9 4.2(13) . .
C6 C7 C8 C3 -175.8(7) . .
C4 C3 C8 C9 25.6(12) . .
C2 C3 C8 C9 -150.2(9) . .
C4 C3 C8 C7 -154.4(8) . .
C2 C3 C8 C7 29.8(11) . .
C7 C8 C9 C10 -4.9(15) . .
C3 C8 C9 C10 175.0(9) . .
C6 N3 C10 C9 1.7(15) . .
Cu3 N3 C10 C9 -169.0(10) 6_566 .
C8 C9 C10 N3 2.1(19) . .
C15 N4 C11 C12 6.0(15) . .
Cu2 N4 C11 C12 -171.3(9) . .
N4 C11 C12 C13 -1.5(19) . .
C11 C12 C13 C14 -3.9(16) . .
C11 C12 C13 C13 178.8(10) . 5_586
C12 C13 C14 C15 4.6(13) . .
C13 C13 C14 C15 -178.1(9) 5_586 .
C11 N4 C15 C14 -5.3(14) . .
Cu2 N4 C15 C14 171.8(7) . .
C13 C14 C15 N4 0.1(15) . .
C20 N5 C16 C17 3.2(10) . .
Cu2 N5 C16 C17 -174.2(5) . .
N5 C16 C17 C18 -1.4(10) . .
C16 C17 C18 C19 -1.1(9) . .
C16 C17 C18 C23 177.9(6) . .
C17 C18 C19 C20 1.7(9) . .
C23 C18 C19 C20 -177.3(6) . .
C16 N5 C20 C19 -2.6(10) . .
Cu2 N5 C20 C19 174.9(5) . .
C18 C19 C20 N5 0.2(11) . .
C25 N6 C21 C22 2.1(9) . .
Cu3 N6 C21 C22 -174.4(5) 7_576 .
N6 C21 C22 C23 -0.9(10) . .
C21 C22 C23 C24 -1.0(9) . .
C21 C22 C23 C18 -179.3(6) . .
C19 C18 C23 C24 24.6(9) . .
C17 C18 C23 C24 -154.3(6) . .
C19 C18 C23 C22 -157.1(6) . .
C17 C18 C23 C22 23.9(9) . .
C22 C23 C24 C25 1.6(9) . .
C18 C23 C24 C25 180.0(6) . .
C21 N6 C25 C24 -1.4(10) . .
Cu3 N6 C25 C24 175.1(5) 7_576 .
C23 C24 C25 N6 -0.5(11) . .
Cu1 N1 C26 S4 58(62) . .
O3 C30 N8 C31 -179.9(4) . .
O3 C30 N8 C32 -0.1(4) . .
O5 C36 N10 C38 -179.9(4) . .
O5 C36 N10 C37 -0.1(4) . .
